data_7206147
loop_
_publ_author_name
'Xiao, Li-Na'
'Wang, Yan'
'Pan, Cheng-Ling'
'Xu, Jia-Ning'
'Wang, Tie-Gang'
'Ding, Hong'
'Gao, Zhong-Min'
'Zheng, Da-Fang'
'Cui, Xiao-Bing'
'Xu, Ji-Qing'

_publ_section_title
;
 Three novel supramolecular hybrid compounds based on keggin
 polytungstates
;
_journal_issue 15
_journal_name_full CrystEngComm
_journal_page_first 4878
_journal_paper_doi 10.1039/c0ce00897d
_journal_volume 13
_journal_year 2011
_chemical_formula_sum 'C90 H72 Cu4.5 N18 O40 P W12'
_chemical_formula_weight 4568.76
_chemical_name_systematic
;
?
;
_space_group_IT_number 167
_symmetry_cell_setting hexagonal
_symmetry_space_group_name_Hall '-R 3 2"c'
_symmetry_space_group_name_H-M 'R -3 c :H'
_atom_sites_solution_hydrogens geom
_atom_sites_solution_primary direct
_atom_sites_solution_secondary difmap
_audit_creation_method SHELXL-97
_cell_angle_alpha 90.00
_cell_angle_beta 90.00
_cell_angle_gamma 120.00
_cell_formula_units_Z 12
_cell_length_a 22.0053(5)
_cell_length_b 22.0053(5)
_cell_length_c 76.102(4)
_cell_measurement_temperature 296(2)
_cell_volume 31914(2)
_computing_structure_refinement 'SHELXL-97 (Sheldrick, 1997)'
_computing_structure_solution 'SHELXS-97 (Sheldrick, 1990)'
_diffrn_ambient_temperature 296(2)
_diffrn_measured_fraction_theta_full 1.000
_diffrn_measured_fraction_theta_max 1.000
_diffrn_radiation_monochromator graphite
_diffrn_radiation_source 'fine-focus sealed tube'
_diffrn_radiation_type MoK\a
_diffrn_radiation_wavelength 0.71073
_diffrn_reflns_av_R_equivalents 0.0634
_diffrn_reflns_av_sigmaI/netI 0.0357
_diffrn_reflns_limit_h_max 14
_diffrn_reflns_limit_h_min -27
_diffrn_reflns_limit_k_max 27
_diffrn_reflns_limit_k_min -26
_diffrn_reflns_limit_l_max 92
_diffrn_reflns_limit_l_min -93
_diffrn_reflns_number 57331
_diffrn_reflns_theta_full 26.06
_diffrn_reflns_theta_max 26.06
_diffrn_reflns_theta_min 1.20
_exptl_absorpt_coefficient_mu 13.899
_exptl_absorpt_correction_T_max 0.0849
_exptl_absorpt_correction_T_min 0.0605
_exptl_absorpt_correction_type empirical
_exptl_crystal_density_diffrn 2.853
_exptl_crystal_density_method 'not measured'
_exptl_crystal_F_000 25098
_exptl_crystal_size_max 0.46
_exptl_crystal_size_mid 0.38
_exptl_crystal_size_min 0.35
_refine_diff_density_max 3.455
_refine_diff_density_min -3.564
_refine_diff_density_rms 0.580
_refine_ls_extinction_coef 0.0000256(16)
_refine_ls_extinction_expression Fc^*^=kFc[1+0.001xFc^2^\l^3^/sin(2\q)]^-1/4^
_refine_ls_extinction_method SHELXL
_refine_ls_goodness_of_fit_ref 1.187
_refine_ls_hydrogen_treatment constr
_refine_ls_matrix_type full
_refine_ls_number_parameters 498
_refine_ls_number_reflns 7040
_refine_ls_number_restraints 1
_refine_ls_restrained_S_all 1.187
_refine_ls_R_factor_all 0.0609
_refine_ls_R_factor_gt 0.0482
_refine_ls_shift/su_max 0.002
_refine_ls_shift/su_mean 0.000
_refine_ls_structure_factor_coef Fsqd
_refine_ls_weighting_details 'calc w=1/[\s^2^(Fo^2^)+(0.0567P)^2^+2170.6536P] where P=(Fo^2^+2Fc^2^)/3'
_refine_ls_weighting_scheme calc
_refine_ls_wR_factor_gt 0.1275
_refine_ls_wR_factor_ref 0.1411
_reflns_number_gt 5891
_reflns_number_total 7040
_reflns_threshold_expression >2sigma(I)
_cod_data_source_file c0ce00897d.txt
_cod_data_source_block k
_cod_original_cell_volume 31913.9(19)
_cod_original_sg_symbol_H-M R-3c
_cod_original_formula_sum 'C90 H72 Cu4.50 N18 O40 P W12'
_cod_database_code 7206147

loop_
_symmetry_equiv_pos_as_xyz
'x, y, z'
'-y, x-y, z'
'-x+y, -x, z'
'y, x, -z+1/2'
'x-y, -y, -z+1/2'
'-x, -x+y, -z+1/2'
'x+2/3, y+1/3, z+1/3'
'-y+2/3, x-y+1/3, z+1/3'
'-x+y+2/3, -x+1/3, z+1/3'
'y+2/3, x+1/3, -z+5/6'
'x-y+2/3, -y+1/3, -z+5/6'
'-x+2/3, -x+y+1/3, -z+5/6'
'x+1/3, y+2/3, z+2/3'
'-y+1/3, x-y+2/3, z+2/3'
'-x+y+1/3, -x+2/3, z+2/3'
'y+1/3, x+2/3, -z+7/6'
'x-y+1/3, -y+2/3, -z+7/6'
'-x+1/3, -x+y+2/3, -z+7/6'
'-x, -y, -z'
'y, -x+y, -z'
'x-y, x, -z'
'-y, -x, z-1/2'
'-x+y, y, z-1/2'
'x, x-y, z-1/2'
'-x+2/3, -y+1/3, -z+1/3'
'y+2/3, -x+y+1/3, -z+1/3'
'x-y+2/3, x+1/3, -z+1/3'
'-y+2/3, -x+1/3, z-1/6'
'-x+y+2/3, y+1/3, z-1/6'
'x+2/3, x-y+1/3, z-1/6'
'-x+1/3, -y+2/3, -z+2/3'
'y+1/3, -x+y+2/3, -z+2/3'
'x-y+1/3, x+2/3, -z+2/3'
'-y+1/3, -x+2/3, z+1/6'
'-x+y+1/3, y+2/3, z+1/6'
'x+1/3, x-y+2/3, z+1/6'

loop_
_atom_site_label
_atom_site_type_symbol
_atom_site_fract_x
_atom_site_fract_y
_atom_site_fract_z
_atom_site_U_iso_or_equiv
_atom_site_adp_type
_atom_site_occupancy
_atom_site_symmetry_multiplicity
_atom_site_calc_flag
_atom_site_refinement_flags
_atom_site_disorder_assembly
_atom_site_disorder_group
W1 W 0.41782(3) 0.65884(3) -0.003127(8) 0.03628(18) Uani 1 1 d . . .
W2 W 0.32376(2) 0.56577(2) 0.073231(6) 0.01836(14) Uani 1 1 d . . .
W3 W 0.22922(3) 0.48010(3) 0.036173(6) 0.02149(15) Uani 1 1 d . . .
W4 W 0.40969(3) 0.55764(3) 0.036243(7) 0.02284(15) Uani 1 1 d . . .
P1 P 0.3333 0.6667 0.03580(6) 0.0115(9) Uani 1 3 d S . .
O1 O 0.4700(7) 0.6545(7) -0.01896(15) 0.058(3) Uani 1 1 d . . .
O2 O 0.3885(4) 0.5456(5) 0.06125(11) 0.0260(19) Uani 1 1 d . . .
O3 O 0.3333 0.6667 0.01570(19) 0.024(3) Uani 1 3 d S . .
O4 O 0.3272(4) 0.5979(4) 0.04257(11) 0.0241(18) Uani 1 1 d . . .
O5 O 0.2362(5) 0.5122(5) 0.01312(11) 0.028(2) Uani 1 1 d . . .
O6 O 0.4793(5) 0.6520(4) 0.04150(11) 0.0252(19) Uani 1 1 d . . .
O7 O 0.4088(5) 0.5873(4) 0.01333(10) 0.0264(19) Uani 1 1 d . . .
O8 O 0.4560(5) 0.5150(5) 0.03470(13) 0.030(2) Uani 1 1 d . . .
O9 O 0.4063(5) 0.7332(5) -0.01178(12) 0.032(2) Uani 1 1 d . . .
O10 O 0.1704(5) 0.3930(5) 0.03490(12) 0.033(2) Uani 1 1 d . . .
O11 O 0.3158(4) 0.4802(5) 0.03307(11) 0.0262(19) Uani 1 1 d . . .
O12 O 0.2619(4) 0.6022(4) 0.07566(11) 0.0230(18) Uani 1 1 d . . .
O13 O 0.3199(5) 0.5308(5) 0.09354(11) 0.028(2) Uani 1 1 d . . .
O14 O 0.2497(4) 0.4869(4) 0.06124(11) 0.0217(17) Uani 1 1 d . . .
Cu1 Cu 0.51421(9) 0.47111(9) 0.11021(3) 0.0405(5) Uani 1 1 d . . .
Cu2 Cu 0.1348(2) 0.2578(2) 0.00806(6) 0.0465(10) Uani 0.50 1 d P . .
C1 C 0.5639(12) 0.3669(12) 0.1087(6) 0.133(15) Uani 1 1 d . . .
H1A H 0.6088 0.4052 0.1101 0.160 Uiso 1 1 calc R . .
C2 C 0.5540(13) 0.3010(13) 0.1091(6) 0.17(2) Uani 1 1 d . . .
H2A H 0.5926 0.2945 0.1091 0.199 Uiso 1 1 calc R . .
C3 C 0.4864(11) 0.2426(10) 0.1097(4) 0.077(7) Uani 1 1 d . . .
H3A H 0.4797 0.1976 0.1107 0.092 Uiso 1 1 calc R . .
C4 C 0.4284(10) 0.2533(9) 0.1087(2) 0.051(4) Uani 1 1 d . . .
H4A H 0.3826 0.2158 0.1092 0.061 Uiso 1 1 calc R . .
C5 C 0.4423(8) 0.3209(8) 0.1070(2) 0.038(3) Uani 1 1 d . . .
C6 C 0.3862(8) 0.3402(7) 0.10661(18) 0.033(3) Uani 1 1 d . . .
C7 C 0.3156(8) 0.2912(8) 0.1048(2) 0.043(4) Uani 1 1 d . . .
H7A H 0.3009 0.2438 0.1033 0.052 Uiso 1 1 calc R . .
C8 C 0.2696(10) 0.3135(10) 0.1052(3) 0.065(6) Uani 1 1 d . . .
H8A H 0.2221 0.2802 0.1044 0.078 Uiso 1 1 calc R . .
C9 C 0.2875(9) 0.3810(11) 0.1067(3) 0.076(7) Uani 1 1 d . . .
H9A H 0.2545 0.3956 0.1062 0.092 Uiso 1 1 calc R . .
C10 C 0.3598(8) 0.4286(9) 0.1090(3) 0.060(6) Uani 1 1 d . . .
H10A H 0.3747 0.4760 0.1105 0.072 Uiso 1 1 calc R . .
C11 C 0.5189(7) 0.5809(7) 0.08572(19) 0.031(3) Uani 1 1 d . . .
H11A H 0.4846 0.5441 0.0791 0.037 Uiso 1 1 calc R . .
C12 C 0.5349(7) 0.6482(7) 0.08149(18) 0.031(3) Uani 1 1 d . . .
H12A H 0.5135 0.6566 0.0720 0.037 Uiso 1 1 calc R . .
C13 C 0.5832(8) 0.7028(8) 0.0917(2) 0.043(4) Uani 1 1 d . . .
H13A H 0.5935 0.7486 0.0895 0.052 Uiso 1 1 calc R . .
C14 C 0.6161(9) 0.6883(7) 0.1051(2) 0.043(4) Uani 1 1 d . . .
H14A H 0.6498 0.7246 0.1119 0.051 Uiso 1 1 calc R . .
C15 C 0.5982(7) 0.6179(7) 0.10849(17) 0.028(3) Uani 1 1 d . . .
C16 C 0.6300(7) 0.5990(7) 0.12279(17) 0.029(3) Uani 1 1 d . . .
C17 C 0.6931(8) 0.6432(8) 0.13037(18) 0.035(3) Uani 1 1 d . . .
H17A H 0.7198 0.6893 0.1264 0.042 Uiso 1 1 calc R . .
C18 C 0.7177(9) 0.6182(10) 0.1444(2) 0.047(4) Uani 1 1 d . . .
H18A H 0.7609 0.6470 0.1496 0.056 Uiso 1 1 calc R . .
C19 C 0.6769(9) 0.5525(9) 0.1497(2) 0.042(4) Uani 1 1 d . . .
H19A H 0.6907 0.5349 0.1590 0.050 Uiso 1 1 calc R . .
C20 C 0.6151(9) 0.5111(10) 0.1415(2) 0.051(4) Uani 1 1 d . . .
H20A H 0.5880 0.4654 0.1456 0.061 Uiso 1 1 calc R . .
C21 C 0.0750(16) 0.3626(13) -0.0081(3) 0.105(11) Uani 1 1 d . . .
C22 C 0.022(2) 0.3567(15) -0.0169(3) 0.095(9) Uani 1 1 d U . .
C23 C -0.0405(14) 0.2963(17) -0.0162(3) 0.088(8) Uani 1 1 d U . .
C24 C -0.0479(8) 0.2411(11) -0.0069(2) 0.068(6) Uani 0.50 1 d P . .
N5 N -0.0479(8) 0.2411(11) -0.0069(2) 0.068(6) Uani 0.50 1 d P . .
C25 C 0.0057(8) 0.2500(8) 0.00348(18) 0.032(3) Uani 1 1 d . . .
C26 C -0.0032(9) 0.1940(8) 0.01571(19) 0.038(3) Uani 1 1 d . . .
C27 C -0.0655(12) 0.1354(10) 0.0145(4) 0.098(8) Uani 0.50 1 d P . .
N6 N -0.0655(12) 0.1354(10) 0.0145(4) 0.098(8) Uani 0.50 1 d P . .
C28 C -0.080(2) 0.086(2) 0.0275(6) 0.160(15) Uiso 1 1 d . . .
C29 C -0.0266(17) 0.0920(13) 0.0393(3) 0.092(8) Uani 1 1 d . . .
C30 C 0.0379(13) 0.1499(12) 0.0367(4) 0.087(8) Uani 1 1 d . . .
N1 N 0.5071(7) 0.3776(7) 0.1063(2) 0.058(4) Uani 1 1 d . . .
N2 N 0.4083(6) 0.4077(6) 0.10908(17) 0.037(3) Uani 1 1 d . . .
N3 N 0.5895(6) 0.5306(6) 0.12794(16) 0.036(3) Uani 1 1 d . . .
N4 N 0.5500(6) 0.5651(6) 0.09888(14) 0.028(2) Uani 1 1 d . . .
C31 C 0.0674(9) 0.3037(12) 0.0021(2) 0.082(7) Uani 0.50 1 d P . .
N7 N 0.0674(9) 0.3037(12) 0.0021(2) 0.082(7) Uani 0.50 1 d P . .
C32 C 0.0475(9) 0.1988(10) 0.0249(3) 0.075(6) Uani 0.50 1 d P . .
N8 N 0.0475(9) 0.1988(10) 0.0249(3) 0.075(6) Uani 0.50 1 d P . .

loop_
_atom_site_aniso_label
_atom_site_aniso_U_11
_atom_site_aniso_U_22
_atom_site_aniso_U_33
_atom_site_aniso_U_23
_atom_site_aniso_U_13
_atom_site_aniso_U_12
W1 0.0406(4) 0.0373(3) 0.0316(3) 0.0014(2) 0.0051(2) 0.0199(3)
W2 0.0179(3) 0.0184(2) 0.0194(3) 0.00366(18) 0.00110(17) 0.0096(2)
W3 0.0195(3) 0.0166(3) 0.0277(3) -0.00209(19) 0.00055(19) 0.0085(2)
W4 0.0245(3) 0.0218(3) 0.0258(3) -0.00296(19) -0.00142(19) 0.0143(2)
P1 0.0117(14) 0.0117(14) 0.011(2) 0.000 0.000 0.0058(7)
O1 0.065(8) 0.060(8) 0.047(7) 0.004(6) 0.024(6) 0.031(7)
O2 0.014(4) 0.033(5) 0.028(5) -0.002(4) -0.004(3) 0.010(4)
O3 0.024(5) 0.024(5) 0.025(8) 0.000 0.000 0.012(2)
O4 0.024(5) 0.022(4) 0.024(4) -0.002(4) -0.005(3) 0.010(4)
O5 0.034(5) 0.035(5) 0.025(4) 0.003(4) 0.002(4) 0.025(4)
O6 0.029(5) 0.022(4) 0.025(4) -0.003(4) -0.006(4) 0.013(4)
O7 0.036(5) 0.021(4) 0.015(4) 0.001(3) -0.002(4) 0.009(4)
O8 0.024(5) 0.024(5) 0.046(5) -0.011(4) -0.002(4) 0.014(4)
O9 0.034(5) 0.031(5) 0.031(5) 0.004(4) 0.005(4) 0.018(4)
O10 0.034(5) 0.021(5) 0.037(5) -0.006(4) 0.000(4) 0.009(4)
O11 0.021(4) 0.029(5) 0.028(5) -0.012(4) -0.003(4) 0.012(4)
O12 0.020(4) 0.017(4) 0.032(5) -0.002(3) 0.001(4) 0.009(4)
O13 0.026(5) 0.030(5) 0.025(5) 0.009(4) -0.003(4) 0.011(4)
O14 0.015(4) 0.025(4) 0.027(4) -0.006(3) -0.001(3) 0.012(4)
Cu1 0.0284(9) 0.0204(8) 0.0666(12) 0.0081(8) -0.0120(8) 0.0076(7)
Cu2 0.036(2) 0.055(2) 0.061(2) -0.008(2) -0.0041(18) 0.032(2)
C1 0.048(13) 0.048(13) 0.32(5) 0.03(2) 0.03(2) 0.037(11)
C2 0.048(14) 0.049(14) 0.42(7) 0.03(2) 0.03(2) 0.040(12)
C3 0.059(13) 0.040(11) 0.14(2) 0.029(12) 0.026(13) 0.032(10)
C4 0.050(10) 0.048(10) 0.066(11) 0.007(8) 0.014(9) 0.034(9)
C5 0.039(8) 0.030(8) 0.039(8) 0.012(6) 0.006(6) 0.012(7)
C6 0.035(8) 0.021(7) 0.034(7) 0.005(5) -0.007(6) 0.008(6)
C7 0.036(8) 0.034(8) 0.054(10) 0.015(7) 0.001(7) 0.013(7)
C8 0.039(10) 0.047(11) 0.093(15) 0.037(10) -0.007(10) 0.010(8)
C9 0.021(8) 0.063(13) 0.15(2) 0.043(13) 0.008(10) 0.024(9)
C10 0.031(9) 0.026(8) 0.118(17) 0.025(9) -0.007(9) 0.010(7)
C11 0.025(7) 0.023(7) 0.043(8) 0.004(6) -0.013(6) 0.012(6)
C12 0.025(7) 0.031(7) 0.035(7) 0.003(6) -0.002(6) 0.012(6)
C13 0.047(9) 0.021(7) 0.055(10) -0.001(6) -0.020(8) 0.012(7)
C14 0.059(10) 0.023(7) 0.044(9) 0.000(6) -0.025(8) 0.019(7)
C15 0.025(7) 0.021(6) 0.031(7) 0.002(5) -0.006(5) 0.006(6)
C16 0.034(7) 0.019(6) 0.032(7) 0.003(5) -0.005(6) 0.012(6)
C17 0.038(8) 0.037(8) 0.033(7) 0.001(6) -0.012(6) 0.021(7)
C18 0.045(9) 0.072(12) 0.032(8) 0.000(8) -0.012(7) 0.035(9)
C19 0.047(9) 0.052(10) 0.036(8) 0.007(7) -0.010(7) 0.032(8)
C20 0.040(9) 0.054(11) 0.059(11) 0.026(9) -0.002(8) 0.025(8)
C21 0.11(2) 0.069(16) 0.045(12) 0.004(11) 0.007(13) -0.023(15)
C22 0.18(3) 0.079(15) 0.049(12) 0.016(12) 0.035(18) 0.086(15)
C23 0.087(15) 0.16(2) 0.067(14) 0.043(16) 0.015(12) 0.099(15)
C24 0.032(8) 0.114(16) 0.047(9) 0.024(10) -0.004(7) 0.027(10)
N5 0.032(8) 0.114(16) 0.047(9) 0.024(10) -0.004(7) 0.027(10)
C25 0.034(8) 0.036(8) 0.035(7) -0.005(6) -0.002(6) 0.024(7)
C26 0.047(9) 0.037(8) 0.033(7) -0.002(6) 0.001(6) 0.024(8)
C27 0.075(15) 0.039(11) 0.16(2) 0.028(13) -0.031(15) 0.009(10)
N6 0.075(15) 0.039(11) 0.16(2) 0.028(13) -0.031(15) 0.009(10)
C29 0.13(2) 0.060(15) 0.074(16) 0.014(12) -0.006(15) 0.038(16)
C30 0.084(17) 0.059(14) 0.108(19) 0.011(13) -0.042(15) 0.028(13)
N1 0.028(7) 0.023(7) 0.118(14) 0.010(8) 0.018(8) 0.008(6)
N2 0.023(6) 0.027(6) 0.058(8) 0.010(6) -0.004(5) 0.009(5)
N3 0.036(7) 0.038(7) 0.039(7) 0.011(5) -0.006(5) 0.022(6)
N4 0.028(6) 0.022(5) 0.031(6) 0.001(4) -0.005(5) 0.011(5)
C31 0.039(9) 0.112(17) 0.041(9) 0.026(10) -0.007(7) -0.003(10)
N7 0.039(9) 0.112(17) 0.041(9) 0.026(10) -0.007(7) -0.003(10)
C32 0.045(10) 0.063(12) 0.108(16) 0.040(11) -0.011(10) 0.020(9)
N8 0.045(10) 0.063(12) 0.108(16) 0.040(11) -0.011(10) 0.020(9)

loop_
_atom_type_symbol
_atom_type_description
_atom_type_scat_dispersion_real
_atom_type_scat_dispersion_imag
_atom_type_scat_source
C C 0.0033 0.0016 'International Tables Vol C Tables 4.2.6.8 and 6.1.1.4'
H H 0.0000 0.0000 'International Tables Vol C Tables 4.2.6.8 and 6.1.1.4'
N N 0.0061 0.0033 'International Tables Vol C Tables 4.2.6.8 and 6.1.1.4'
O O 0.0106 0.0060 'International Tables Vol C Tables 4.2.6.8 and 6.1.1.4'
Cu Cu 0.3201 1.2651 'International Tables Vol C Tables 4.2.6.8 and 6.1.1.4'
W W -0.8490 6.8722 'International Tables Vol C Tables 4.2.6.8 and 6.1.1.4'
P P 0.1023 0.0942 'International Tables Vol C Tables 4.2.6.8 and 6.1.1.4'

loop_
_geom_angle_atom_site_label_1
_geom_angle_atom_site_label_2
_geom_angle_atom_site_label_3
_geom_angle
_geom_angle_site_symmetry_1
_geom_angle_site_symmetry_3
_geom_angle_publ_flag
O1 W1 O9 100.8(5) . . ?
O1 W1 O9 101.4(5) . 3_565 ?
O9 W1 O9 89.2(6) . 3_565 ?
O1 W1 O5 100.7(5) . 2_665 ?
O9 W1 O5 89.0(4) . 2_665 ?
O9 W1 O5 157.8(4) 3_565 2_665 ?
O1 W1 O7 102.1(5) . . ?
O9 W1 O7 157.0(4) . . ?
O9 W1 O7 88.3(4) 3_565 . ?
O5 W1 O7 84.8(4) 2_665 . ?
O1 W1 O3 171.1(5) . . ?
O9 W1 O3 72.8(3) . . ?
O9 W1 O3 72.7(3) 3_565 . ?
O5 W1 O3 85.6(3) 2_665 . ?
O7 W1 O3 84.5(3) . . ?
O13 W2 O12 103.0(4) . 2_665 ?
O13 W2 O12 102.5(4) . . ?
O12 W2 O12 86.4(5) 2_665 . ?
O13 W2 O14 101.2(4) . . ?
O12 W2 O14 155.8(4) 2_665 . ?
O12 W2 O14 88.0(3) . . ?
O13 W2 O2 101.6(4) . . ?
O12 W2 O2 88.1(4) 2_665 . ?
O12 W2 O2 155.9(4) . . ?
O14 W2 O2 87.5(4) . . ?
O13 W2 O4 170.8(4) . . ?
O12 W2 O4 83.8(3) 2_665 . ?
O12 W2 O4 84.0(3) . . ?
O14 W2 O4 72.2(3) . . ?
O2 W2 O4 72.1(3) . . ?
O10 W3 O5 104.2(4) . . ?
O10 W3 O6 103.5(4) . 3_565 ?
O5 W3 O6 88.4(4) . 3_565 ?
O10 W3 O11 101.0(4) . . ?
O5 W3 O11 89.4(4) . . ?
O6 W3 O11 155.2(4) 3_565 . ?
O10 W3 O14 99.2(4) . . ?
O5 W3 O14 156.6(4) . . ?
O6 W3 O14 86.4(3) 3_565 . ?
O11 W3 O14 85.9(3) . . ?
O10 W3 O4 167.5(4) . . ?
O5 W3 O4 85.6(4) . . ?
O6 W3 O4 84.1(3) 3_565 . ?
O11 W3 O4 71.1(3) . . ?
O14 W3 O4 71.2(3) . . ?
O8 W4 O7 104.1(4) . . ?
O8 W4 O6 103.8(4) . . ?
O7 W4 O6 87.6(4) . . ?
O8 W4 O11 100.2(4) . . ?
O7 W4 O11 89.9(4) . . ?
O6 W4 O11 155.7(4) . . ?
O8 W4 O2 99.3(4) . . ?
O7 W4 O2 156.6(4) . . ?
O6 W4 O2 87.2(4) . . ?
O11 W4 O2 85.6(4) . . ?
O8 W4 O4 167.7(4) . . ?
O7 W4 O4 85.2(4) . . ?
O6 W4 O4 84.3(3) . . ?
O11 W4 O4 71.4(3) . . ?
O2 W4 O4 71.6(3) . . ?
O3 P1 O4 109.6(3) . 3_565 ?
O3 P1 O4 109.6(3) . 2_665 ?
O4 P1 O4 109.4(3) 3_565 2_665 ?
O3 P1 O4 109.6(3) . . ?
O4 P1 O4 109.4(3) 3_565 . ?
O4 P1 O4 109.4(3) 2_665 . ?
W2 O2 W4 126.0(5) . . ?
P1 O3 W1 126.3(3) . 2_665 ?
P1 O3 W1 126.3(3) . 3_565 ?
W1 O3 W1 88.5(4) 2_665 3_565 ?
P1 O3 W1 126.3(3) . . ?
W1 O3 W1 88.5(4) 2_665 . ?
W1 O3 W1 88.5(4) 3_565 . ?
P1 O4 W2 125.6(5) . . ?
P1 O4 W4 125.2(5) . . ?
W2 O4 W4 90.2(3) . . ?
P1 O4 W3 124.8(5) . . ?
W2 O4 W3 90.0(3) . . ?
W4 O4 W3 89.8(3) . . ?
W3 O5 W1 149.5(5) . 3_565 ?
W3 O6 W4 148.1(5) 2_665 . ?
W4 O7 W1 150.7(5) . . ?
W1 O9 W1 125.7(5) . 2_665 ?
W3 O11 W4 127.7(5) . . ?
W2 O12 W2 150.9(5) 3_565 . ?
W2 O14 W3 126.5(5) . . ?
N4 Cu1 N1 141.6(6) . . ?
N4 Cu1 N3 81.2(4) . . ?
N1 Cu1 N3 112.4(6) . . ?
N4 Cu1 N2 114.5(5) . . ?
N1 Cu1 N2 79.3(5) . . ?
N3 Cu1 N2 139.2(5) . . ?
N5 Cu2 C24 0.0(12) 20 20 ?
N5 Cu2 C32 138.6(7) 20 . ?
C24 Cu2 C32 138.6(7) 20 . ?
N5 Cu2 N6 79.9(7) 20 20 ?
C24 Cu2 N6 79.9(7) 20 20 ?
C32 Cu2 N6 113.3(9) . 20 ?
N5 Cu2 C27 79.9(7) 20 20 ?
C24 Cu2 C27 79.9(7) 20 20 ?
C32 Cu2 C27 113.3(9) . 20 ?
N6 Cu2 C27 0.0(14) 20 20 ?
N5 Cu2 C31 137.4(7) 20 . ?
C24 Cu2 C31 137.4(7) 20 . ?
C32 Cu2 C31 78.2(6) . . ?
N6 Cu2 C31 107.7(8) 20 . ?
C27 Cu2 C31 107.7(8) 20 . ?
C2 C1 N1 120(2) . . ?
C1 C2 C3 121(2) . . ?
C2 C3 C4 118.9(18) . . ?
C5 C4 C3 117.2(17) . . ?
N1 C5 C4 124.8(16) . . ?
N1 C5 C6 112.2(13) . . ?
C4 C5 C6 123.0(14) . . ?
N2 C6 C7 121.9(14) . . ?
N2 C6 C5 115.0(12) . . ?
C7 C6 C5 123.0(13) . . ?
C8 C7 C6 118.3(16) . . ?
C7 C8 C9 123.8(17) . . ?
C8 C9 C10 115.6(16) . . ?
N2 C10 C9 122.3(16) . . ?
N4 C11 C12 124.0(13) . . ?
C13 C12 C11 118.5(13) . . ?
C12 C13 C14 118.8(14) . . ?
C13 C14 C15 119.7(13) . . ?
N4 C15 C14 121.3(12) . . ?
N4 C15 C16 116.4(11) . . ?
C14 C15 C16 122.4(12) . . ?
C17 C16 N3 122.4(12) . . ?
C17 C16 C15 124.9(12) . . ?
N3 C16 C15 112.6(11) . . ?
C16 C17 C18 119.2(14) . . ?
C19 C18 C17 117.9(15) . . ?
C18 C19 C20 119.8(14) . . ?
N3 C20 C19 125.5(16) . . ?
C22 C21 C31 119(2) . . ?
C21 C22 C23 120(2) . . ?
C24 C23 C22 121(2) . . ?
C23 C24 C25 118(2) . . ?
C23 C24 Cu2 131.5(16) . 21 ?
C25 C24 Cu2 109.3(14) . 21 ?
C31 C25 C24 122.0(16) . . ?
C31 C25 C26 117.3(15) . . ?
C24 C25 C26 120.4(15) . . ?
C32 C26 C27 123.4(17) . . ?
C32 C26 C25 122.0(16) . . ?
C27 C26 C25 114.1(15) . . ?
C26 C27 C28 116(3) . . ?
C26 C27 Cu2 112.3(15) . 21 ?
C28 C27 Cu2 132(2) . 21 ?
C27 C28 C29 121(4) . . ?
C30 C29 C28 115(3) . . ?
C32 C30 C29 121(2) . . ?
C5 N1 C1 117.4(15) . . ?
C5 N1 Cu1 116.6(11) . . ?
C1 N1 Cu1 122.4(15) . . ?
C6 N2 C10 118.0(13) . . ?
C6 N2 Cu1 115.3(10) . . ?
C10 N2 Cu1 126.4(10) . . ?
C20 N3 C16 115.1(13) . . ?
C20 N3 Cu1 129.9(12) . . ?
C16 N3 Cu1 113.1(9) . . ?
C15 N4 C11 117.7(11) . . ?
C15 N4 Cu1 113.3(9) . . ?
C11 N4 Cu1 126.5(9) . . ?
C25 C31 C21 118(2) . . ?
C25 C31 Cu2 101.7(15) . . ?
C21 C31 Cu2 135.6(17) . . ?
C26 C32 C30 121.6(19) . . ?
C26 C32 Cu2 102.0(13) . . ?
C30 C32 Cu2 128.9(17) . . ?

loop_
_geom_bond_atom_site_label_1
_geom_bond_atom_site_label_2
_geom_bond_distance
_geom_bond_site_symmetry_2
_geom_bond_publ_flag
W1 O1 1.699(11) . ?
W1 O9 1.894(9) . ?
W1 O9 1.904(9) 3_565 ?
W1 O5 1.936(9) 2_665 ?
W1 O7 1.942(8) . ?
W1 O3 2.421(9) . ?
W2 O13 1.709(8) . ?
W2 O12 1.897(8) 2_665 ?
W2 O12 1.901(8) . ?
W2 O14 1.916(8) . ?
W2 O2 1.920(9) . ?
W2 O4 2.428(8) . ?
W3 O10 1.696(9) . ?
W3 O5 1.869(9) . ?
W3 O6 1.903(8) 3_565 ?
W3 O11 1.918(8) . ?
W3 O14 1.949(8) . ?
W3 O4 2.453(8) . ?
W4 O8 1.700(9) . ?
W4 O7 1.866(8) . ?
W4 O6 1.906(9) . ?
W4 O11 1.927(8) . ?
W4 O2 1.946(9) . ?
W4 O4 2.433(9) . ?
P1 O3 1.529(15) . ?
P1 O4 1.539(9) 3_565 ?
P1 O4 1.539(9) 2_665 ?
P1 O4 1.539(9) . ?
O3 W1 2.421(9) 2_665 ?
O3 W1 2.421(9) 3_565 ?
O5 W1 1.936(9) 3_565 ?
O6 W3 1.903(8) 2_665 ?
O9 W1 1.904(9) 2_665 ?
O12 W2 1.897(8) 3_565 ?
Cu1 N4 2.003(11) . ?
Cu1 N1 2.006(14) . ?
Cu1 N3 2.028(12) . ?
Cu1 N2 2.034(12) . ?
Cu2 N5 2.08(2) 20 ?
Cu2 C24 2.08(2) 20 ?
Cu2 C32 2.13(2) . ?
Cu2 N6 2.13(2) 20 ?
Cu2 C27 2.13(2) 20 ?
Cu2 C31 2.22(2) . ?
C1 C2 1.36(3) . ?
C1 N1 1.40(2) . ?
C2 C3 1.40(3) . ?
C3 C4 1.41(2) . ?
C4 C5 1.37(2) . ?
C5 N1 1.346(19) . ?
C5 C6 1.49(2) . ?
C6 N2 1.324(18) . ?
C6 C7 1.39(2) . ?
C7 C8 1.33(2) . ?
C8 C9 1.34(3) . ?
C9 C10 1.41(2) . ?
C10 N2 1.36(2) . ?
C11 N4 1.354(16) . ?
C11 C12 1.378(19) . ?
C12 C13 1.38(2) . ?
C13 C14 1.38(2) . ?
C14 C15 1.418(18) . ?
C15 N4 1.333(16) . ?
C15 C16 1.463(18) . ?
C16 C17 1.362(19) . ?
C16 N3 1.367(17) . ?
C17 C18 1.426(19) . ?
C18 C19 1.33(2) . ?
C19 C20 1.35(2) . ?
C20 N3 1.344(18) . ?
C21 C22 1.30(4) . ?
C21 C31 1.45(4) . ?
C22 C23 1.35(4) . ?
C23 C24 1.34(3) . ?
C24 C25 1.35(2) . ?
C24 Cu2 2.08(2) 21 ?
C25 C31 1.28(2) . ?
C25 C26 1.48(2) . ?
C26 C32 1.27(2) . ?
C26 C27 1.33(2) . ?
C27 C28 1.38(5) . ?
C27 Cu2 2.13(2) 21 ?
C28 C29 1.43(5) . ?
C29 C30 1.37(4) . ?
C30 C32 1.34(3) . ?
